data_7223222
loop_
_publ_author_name
'Gholivand, Khodayar'
'Gholami, Akram'
'Schenk, Kurt'
'Esrafili, Mehdi'
'Farshadfar, Kaveh'

_publ_section_title
;
 Supramolecular assemblies of organotin(IV)-diphosphoryl adducts: Insights
 from X-rays and DFT
;
_journal_name_full 'RSC Adv.'
_journal_paper_doi 10.1039/C5RA15645A
_journal_year 2015
_chemical_formula_moiety 'C42 H34 Cl6 O4 P2 Sn2'
_chemical_formula_sum 'C42 H34 Cl6 O4 P2 Sn2'
_chemical_formula_weight 1114.75
_chemical_name_systematic
;
 ?
;
_space_group_crystal_system triclinic
_space_group_IT_number 2
_space_group_name_Hall '-P 1'
_space_group_name_H-M_alt 'P -1'
_symmetry_space_group_name_Hall '-P 1'
_symmetry_space_group_name_H-M 'P -1'
_atom_sites_solution_hydrogens geom
_audit_update_record
;
2015-10-20 deposited with the CCDC.
2015-11-05 downloaded from the CCDC.
;
_cell_angle_alpha 78.123(10)
_cell_angle_beta 87.443(11)
_cell_angle_gamma 67.904(10)
_cell_formula_units_Z 1
_cell_length_a 9.0016(12)
_cell_length_b 9.2252(12)
_cell_length_c 14.687(2)
_cell_measurement_reflns_used 39486
_cell_measurement_temperature 292(2)
_cell_measurement_theta_max 29.64
_cell_measurement_theta_min 1.42
_cell_volume 1105.1(3)
_computing_cell_refinement 'X_Area, 1.36 (Stoe, 2006)'
_computing_data_collection 'X_Area, 1.36 (Stoe, 2006)'
_computing_data_reduction 'X_Area, 1.36 (Stoe, 2006)'
_computing_molecular_graphics 'Bruker SHELXTL, (Bruker, 1996)'
_computing_publication_material 'Bruker SHELXTL, PLATON (Spek, 2001)'
_computing_structure_refinement 'SHELXL-2014/7 (Sheldrick, 2014)'
_computing_structure_solution 'SHELXL-97 (Sheldrick, 2008)'
_diffrn_ambient_temperature 292
_diffrn_detector 'image plate (34 cm diameter)'
_diffrn_detector_area_resol_mean 6.67
_diffrn_detector_type STOE
_diffrn_measured_fraction_theta_full 1.000
_diffrn_measured_fraction_theta_max 0.961
_diffrn_measurement_details ' 359 frames, detector distance = 100 mm'
_diffrn_measurement_device '2-circle goniometer'
_diffrn_measurement_device_type 'STOE IPDS 2'
_diffrn_measurement_method 'rotation method'
_diffrn_radiation_collimation '0.8 mm diameter'
_diffrn_radiation_monochromator 'plane graphite'
_diffrn_radiation_polarisn_norm 0
_diffrn_radiation_type 'Mo K\a'
_diffrn_radiation_wavelength 0.71073
_diffrn_reflns_av_R_equivalents 0.0290
_diffrn_reflns_av_unetI/netI 0.0204
_diffrn_reflns_laue_measured_fraction_full 1.000
_diffrn_reflns_laue_measured_fraction_max 0.961
_diffrn_reflns_limit_h_max 11
_diffrn_reflns_limit_h_min -12
_diffrn_reflns_limit_k_max 12
_diffrn_reflns_limit_k_min -11
_diffrn_reflns_limit_l_max 20
_diffrn_reflns_limit_l_min -20
_diffrn_reflns_number 20691
_diffrn_reflns_point_group_measured_fraction_full 1.000
_diffrn_reflns_point_group_measured_fraction_max 0.961
_diffrn_reflns_theta_full 25.242
_diffrn_reflns_theta_max 29.577
_diffrn_reflns_theta_min 2.434
_diffrn_source 'sealed X-ray tube, 12 x 0.4 mm long-fine focus'
_diffrn_source_current 43
_diffrn_source_power 2.365
_diffrn_source_voltage 55
_diffrn_standards_decay_% 0
_diffrn_standards_interval_count 0
_diffrn_standards_interval_time 0
_diffrn_standards_number 0
_exptl_absorpt_coefficient_mu 1.61
_exptl_absorpt_correction_T_max 0.8401
_exptl_absorpt_correction_T_min 0.5094
_exptl_absorpt_correction_type integration
_exptl_absorpt_process_details 'Stoe XRed32 1.31, Stoe (2005)'
_exptl_crystal_colour colourless
_exptl_crystal_density_diffrn 1.675
_exptl_crystal_description platelet
_exptl_crystal_F_000 550
_exptl_crystal_size_max 0.500
_exptl_crystal_size_mid 0.333
_exptl_crystal_size_min 0.100
_refine_diff_density_max 0.486
_refine_diff_density_min -0.497
_refine_diff_density_rms 0.115
_refine_ls_extinction_coef 0.0113(8)
_refine_ls_extinction_expression Fc^*^=kFc[1+0.001xFc^2^\l^3^/sin(2\q)]^-1/4^
_refine_ls_extinction_method 'SHELXL-2014/7 (Sheldrick 2014'
_refine_ls_goodness_of_fit_ref 1.145
_refine_ls_hydrogen_treatment constr
_refine_ls_matrix_type full
_refine_ls_number_parameters 254
_refine_ls_number_reflns 5948
_refine_ls_number_restraints 0
_refine_ls_restrained_S_all 1.145
_refine_ls_R_factor_all 0.0271
_refine_ls_R_factor_gt 0.0230
_refine_ls_shift/su_max 0.001
_refine_ls_shift/su_mean 0.000
_refine_ls_structure_factor_coef Fsqd
_refine_ls_weighting_details 'w=1/[\s^2^(Fo^2^)+(0.0391P)^2^+0.1785P] where P=(Fo^2^+2Fc^2^)/3'
_refine_ls_weighting_scheme calc
_refine_ls_wR_factor_gt 0.0656
_refine_ls_wR_factor_ref 0.0685
_reflns_Friedel_coverage 0.000
_reflns_number_gt 5340
_reflns_number_total 5948
_reflns_threshold_expression 'I > 2\s(I)'
_cod_data_source_file c5ra15645a2.cif
_cod_data_source_block AG_C1
_cod_database_code 7223222
_shelx_space_group_comment
;
The symmetry employed for this shelxl refinement is uniquely defined
by the following loop, which should always be used as a source of
symmetry information in preference to the above space-group names.
They are only intended as comments.
;

loop_
_space_group_symop_operation_xyz
'x, y, z'
'-x, -y, -z'

loop_
_atom_site_label
_atom_site_type_symbol
_atom_site_fract_x
_atom_site_fract_y
_atom_site_fract_z
_atom_site_U_iso_or_equiv
_atom_site_adp_type
_atom_site_occupancy
_atom_site_site_symmetry_order
_atom_site_calc_flag
_atom_site_refinement_flags_posn
_atom_site_refinement_flags_adp
Sn1 Sn 0.02924(2) 0.70031(2) 0.22167(2) 0.04200(6) Uani 1 1 d . .
Cl1 Cl -0.25262(7) 0.85628(9) 0.21828(6) 0.07872(19) Uani 1 1 d . .
Cl2 Cl -0.01274(8) 0.50950(7) 0.15526(4) 0.06190(14) Uani 1 1 d . .
Cl3 Cl 0.04607(9) 0.65805(10) 0.38341(4) 0.07637(18) Uani 1 1 d . .
P1 P 0.40422(5) 0.36110(5) 0.25423(3) 0.03586(9) Uani 1 1 d . .
O1 O 0.27979(17) 0.52541(17) 0.24199(11) 0.0520(3) Uani 1 1 d . .
O2 O 0.45176(17) 0.30312(16) 0.15876(8) 0.0435(3) Uani 1 1 d . .
C1 C 0.1150(2) 0.8709(2) 0.14283(13) 0.0429(4) Uani 1 1 d . .
C2 C 0.0101(3) 1.0292(2) 0.11808(16) 0.0555(5) Uani 1 1 d . .
H2 H -0.0957 1.0593 0.1363 0.067 Uiso 1 1 calc R U
C3 C 0.0640(4) 1.1420(3) 0.06613(18) 0.0647(6) Uani 1 1 d . .
H3 H -0.0057 1.2483 0.0508 0.078 Uiso 1 1 calc R U
C4 C 0.2177(4) 1.0991(3) 0.03723(18) 0.0652(6) Uani 1 1 d . .
H4 H 0.2521 1.1754 0.0015 0.078 Uiso 1 1 calc R U
C5 C 0.3214(3) 0.9428(3) 0.0611(2) 0.0710(7) Uani 1 1 d . .
H5 H 0.4263 0.9134 0.0415 0.085 Uiso 1 1 calc R U
C6 C 0.2709(3) 0.8282(3) 0.11446(18) 0.0573(5) Uani 1 1 d . .
H6 H 0.3422 0.7227 0.1310 0.069 Uiso 1 1 calc R U
C19 C 0.3516(2) 0.2045(2) 0.32109(11) 0.0399(3) Uani 1 1 d . .
C20 C 0.3216(3) 0.2073(3) 0.41440(14) 0.0610(6) Uani 1 1 d . .
H20 H 0.3250 0.2911 0.4391 0.073 Uiso 1 1 calc R U
C21 C 0.2863(4) 0.0842(4) 0.47071(17) 0.0733(7) Uani 1 1 d . .
H21 H 0.2650 0.0861 0.5331 0.088 Uiso 1 1 calc R U
C22 C 0.2831(3) -0.0397(3) 0.43430(19) 0.0689(7) Uani 1 1 d . .
H22 H 0.2605 -0.1224 0.4722 0.083 Uiso 1 1 calc R U
C23 C 0.3128(4) -0.0426(3) 0.34261(19) 0.0671(6) Uani 1 1 d . .
H23 H 0.3099 -0.1271 0.3184 0.080 Uiso 1 1 calc R U
C24 C 0.3474(3) 0.0797(3) 0.28521(15) 0.0536(5) Uani 1 1 d . .
H24 H 0.3677 0.0771 0.2228 0.064 Uiso 1 1 calc R U
C25 C 0.5805(2) 0.3585(2) 0.30595(12) 0.0427(4) Uani 1 1 d . .
C26 C 0.5792(4) 0.4862(3) 0.3408(2) 0.0705(7) Uani 1 1 d . .
H26 H 0.4852 0.5759 0.3381 0.085 Uiso 1 1 calc R U
C27 C 0.7202(5) 0.4804(5) 0.3803(2) 0.0940(11) Uani 1 1 d . .
H27 H 0.7200 0.5660 0.4046 0.113 Uiso 1 1 calc R U
C28 C 0.8574(4) 0.3499(5) 0.3833(2) 0.0869(10) Uani 1 1 d . .
H28 H 0.9512 0.3472 0.4089 0.104 Uiso 1 1 calc R U
C29 C 0.8595(3) 0.2239(5) 0.34941(19) 0.0783(9) Uani 1 1 d . .
H29 H 0.9545 0.1354 0.3520 0.094 Uiso 1 1 calc R U
C30 C 0.7210(3) 0.2255(3) 0.31078(15) 0.0563(5) Uani 1 1 d . .
H30 H 0.7226 0.1378 0.2883 0.068 Uiso 1 1 calc R U
C31 C 0.4770(2) 0.4050(2) 0.07923(11) 0.0379(3) Uani 1 1 d . .
C32 C 0.3612(2) 0.4673(2) 0.00877(12) 0.0438(4) Uani 1 1 d . .
H32 H 0.2685 0.4446 0.0151 0.053 Uiso 1 1 calc R U
C33 C 0.6161(2) 0.4354(2) 0.07192(12) 0.0445(4) Uani 1 1 d . .
H33 H 0.6935 0.3916 0.1202 0.053 Uiso 1 1 calc R U

loop_
_atom_site_aniso_label
_atom_site_aniso_U_11
_atom_site_aniso_U_22
_atom_site_aniso_U_33
_atom_site_aniso_U_23
_atom_site_aniso_U_13
_atom_site_aniso_U_12
Sn1 0.04107(8) 0.03901(8) 0.04393(8) -0.00887(5) 0.00646(5) -0.01314(5)
Cl1 0.0428(3) 0.0711(4) 0.1093(5) -0.0183(4) 0.0155(3) -0.0084(3)
Cl2 0.0709(3) 0.0590(3) 0.0672(3) -0.0198(2) 0.0044(3) -0.0336(3)
Cl3 0.0866(5) 0.1026(5) 0.0450(3) -0.0238(3) 0.0134(3) -0.0380(4)
P1 0.0369(2) 0.0348(2) 0.03034(18) -0.00010(14) 0.00152(15) -0.01079(16)
O1 0.0448(7) 0.0398(7) 0.0562(8) 0.0019(6) 0.0016(6) -0.0050(5)
O2 0.0587(8) 0.0430(6) 0.0303(5) -0.0022(5) 0.0062(5) -0.0238(6)
C1 0.0480(9) 0.0350(8) 0.0451(9) -0.0077(7) 0.0020(7) -0.0152(7)
C2 0.0570(12) 0.0392(9) 0.0626(12) -0.0095(8) 0.0024(9) -0.0100(8)
C3 0.0832(17) 0.0348(9) 0.0698(14) -0.0049(9) -0.0045(12) -0.0172(10)
C4 0.0857(18) 0.0490(12) 0.0678(14) -0.0033(10) 0.0028(12) -0.0374(12)
C5 0.0650(15) 0.0579(13) 0.0911(18) -0.0063(13) 0.0205(13) -0.0307(12)
C6 0.0509(11) 0.0391(9) 0.0754(14) -0.0040(9) 0.0091(10) -0.0146(8)
C19 0.0376(8) 0.0415(8) 0.0348(7) 0.0022(6) 0.0021(6) -0.0136(7)
C20 0.0838(16) 0.0616(13) 0.0377(9) -0.0031(9) 0.0124(9) -0.0323(12)
C21 0.0875(19) 0.0804(17) 0.0440(11) 0.0089(11) 0.0152(11) -0.0353(15)
C22 0.0667(15) 0.0630(14) 0.0683(14) 0.0175(11) 0.0056(11) -0.0310(12)
C23 0.0799(17) 0.0533(12) 0.0725(15) -0.0011(11) 0.0051(12) -0.0363(12)
C24 0.0628(12) 0.0518(11) 0.0475(10) -0.0036(8) 0.0059(9) -0.0269(10)
C25 0.0462(9) 0.0480(9) 0.0336(7) -0.0026(7) 0.0026(6) -0.0205(8)
C26 0.0792(17) 0.0644(15) 0.0757(16) -0.0190(12) -0.0066(13) -0.0323(13)
C27 0.120(3) 0.114(3) 0.083(2) -0.0243(19) -0.0081(19) -0.079(3)
C28 0.0735(19) 0.144(3) 0.0573(14) 0.0016(17) -0.0088(13) -0.067(2)
C29 0.0470(12) 0.116(2) 0.0569(13) 0.0030(14) -0.0043(10) -0.0244(14)
C30 0.0460(11) 0.0661(13) 0.0472(10) -0.0036(9) -0.0016(8) -0.0141(9)
C31 0.0456(9) 0.0385(8) 0.0285(7) -0.0033(6) 0.0052(6) -0.0169(7)
C32 0.0433(9) 0.0558(10) 0.0350(8) -0.0033(7) 0.0031(6) -0.0250(8)
C33 0.0423(9) 0.0555(10) 0.0323(7) 0.0007(7) -0.0027(6) -0.0192(8)

loop_
_atom_type_symbol
_atom_type_description
_atom_type_scat_dispersion_real
_atom_type_scat_dispersion_imag
_atom_type_scat_source
C C 0.0033 0.0016 'International Tables Vol C Tables 4.2.6.8 and 6.1.1.4'
H H 0.0000 0.0000 'International Tables Vol C Tables 4.2.6.8 and 6.1.1.4'
Cl Cl 0.1484 0.1585 'International Tables Vol C Tables 4.2.6.8 and 6.1.1.4'
O O 0.0106 0.0060 'International Tables Vol C Tables 4.2.6.8 and 6.1.1.4'
P P 0.1023 0.0942 'International Tables Vol C Tables 4.2.6.8 and 6.1.1.4'
Sn Sn -0.6537 1.4246 'International Tables Vol C Tables 4.2.6.8 and 6.1.1.4'

loop_
_exptl_crystal_face_index_h
_exptl_crystal_face_index_k
_exptl_crystal_face_index_l
_exptl_crystal_face_perp_dist
0 0 -1 0.0610
0 0 1 0.0520
0 -1 -1 0.2220
-1 -1 0 0.1850
1 1 0 0.2060
-1 6 3 0.2970
-8 1 6 0.2000
3 -1 -2 0.2720

loop_
_geom_angle_atom_site_label_1
_geom_angle_atom_site_label_2
_geom_angle_atom_site_label_3
_geom_angle
_geom_angle_site_symmetry_1
_geom_angle_site_symmetry_3
C1 Sn1 O1 88.81(7) . .
C1 Sn1 Cl3 118.21(5) . .
O1 Sn1 Cl3 82.37(5) . .
C1 Sn1 Cl2 121.43(5) . .
O1 Sn1 Cl2 83.93(5) . .
Cl3 Sn1 Cl2 118.16(3) . .
C1 Sn1 Cl1 100.77(6) . .
O1 Sn1 Cl1 170.32(4) . .
Cl3 Sn1 Cl1 91.76(3) . .
Cl2 Sn1 Cl1 92.15(3) . .
O1 P1 O2 112.92(8) . .
O1 P1 C19 116.55(9) . .
O2 P1 C19 101.99(8) . .
O1 P1 C25 108.69(9) . .
O2 P1 C25 107.68(8) . .
C19 P1 C25 108.54(8) . .
P1 O1 Sn1 153.19(10) . .
C31 O2 P1 121.21(11) . .
C6 C1 C2 119.38(19) . .
C6 C1 Sn1 121.67(14) . .
C2 C1 Sn1 118.95(16) . .
C3 C2 C1 119.7(2) . .
C3 C2 H2 120.2 . .
C1 C2 H2 120.2 . .
C4 C3 C2 120.8(2) . .
C4 C3 H3 119.6 . .
C2 C3 H3 119.6 . .
C3 C4 C5 119.7(2) . .
C3 C4 H4 120.2 . .
C5 C4 H4 120.2 . .
C4 C5 C6 120.5(2) . .
C4 C5 H5 119.7 . .
C6 C5 H5 119.7 . .
C1 C6 C5 119.9(2) . .
C1 C6 H6 120.0 . .
C5 C6 H6 120.0 . .
C24 C19 C20 119.81(18) . .
C24 C19 P1 122.75(14) . .
C20 C19 P1 117.36(16) . .
C19 C20 C21 119.7(2) . .
C19 C20 H20 120.2 . .
C21 C20 H20 120.2 . .
C22 C21 C20 120.0(2) . .
C22 C21 H21 120.0 . .
C20 C21 H21 120.0 . .
C23 C22 C21 120.4(2) . .
C23 C22 H22 119.8 . .
C21 C22 H22 119.8 . .
C22 C23 C24 120.5(2) . .
C22 C23 H23 119.8 . .
C24 C23 H23 119.8 . .
C19 C24 C23 119.7(2) . .
C19 C24 H24 120.2 . .
C23 C24 H24 120.2 . .
C26 C25 C30 119.7(2) . .
C26 C25 P1 121.08(18) . .
C30 C25 P1 119.22(16) . .
C25 C26 C27 119.5(3) . .
C25 C26 H26 120.2 . .
C27 C26 H26 120.2 . .
C28 C27 C26 119.9(3) . .
C28 C27 H27 120.0 . .
C26 C27 H27 120.0 . .
C29 C28 C27 120.9(3) . .
C29 C28 H28 119.6 . .
C27 C28 H28 119.6 . .
C28 C29 C30 120.5(3) . .
C28 C29 H29 119.8 . .
C30 C29 H29 119.8 . .
C25 C30 C29 119.5(3) . .
C25 C30 H30 120.2 . .
C29 C30 H30 120.2 . .
C32 C31 C33 121.80(15) . .
C32 C31 O2 117.64(15) . .
C33 C31 O2 120.52(15) . .
C31 C32 C33 119.35(16) . 2_665
C31 C32 H32 120.3 . .
C33 C32 H32 120.3 2_665 .
C31 C33 C32 118.85(16) . 2_665
C31 C33 H33 120.6 . .
C32 C33 H33 120.6 2_665 .

loop_
_geom_bond_atom_site_label_1
_geom_bond_atom_site_label_2
_geom_bond_distance
_geom_bond_site_symmetry_2
Sn1 C1 2.1209(19) .
Sn1 O1 2.2144(14) .
Sn1 Cl3 2.3290(7) .
Sn1 Cl2 2.3309(6) .
Sn1 Cl1 2.3970(7) .
P1 O1 1.4876(14) .
P1 O2 1.5870(13) .
P1 C19 1.7792(17) .
P1 C25 1.7799(19) .
O2 C31 1.4089(19) .
C1 C6 1.378(3) .
C1 C2 1.389(3) .
C2 C3 1.385(3) .
C2 H2 0.9300 .
C3 C4 1.362(4) .
C3 H3 0.9300 .
C4 C5 1.372(4) .
C4 H4 0.9300 .
C5 C6 1.388(3) .
C5 H5 0.9300 .
C6 H6 0.9300 .
C19 C24 1.374(3) .
C19 C20 1.389(3) .
C20 C21 1.391(3) .
C20 H20 0.9300 .
C21 C22 1.368(4) .
C21 H21 0.9300 .
C22 C23 1.365(4) .
C22 H22 0.9300 .
C23 C24 1.390(3) .
C23 H23 0.9300 .
C24 H24 0.9300 .
C25 C26 1.374(3) .
C25 C30 1.384(3) .
C26 C27 1.397(4) .
C26 H26 0.9300 .
C27 C28 1.357(6) .
C27 H27 0.9300 .
C28 C29 1.348(5) .
C28 H28 0.9300 .
C29 C30 1.386(4) .
C29 H29 0.9300 .
C30 H30 0.9300 .
C31 C32 1.374(2) .
C31 C33 1.378(3) .
C32 C33 1.389(2) 2_665
C32 H32 0.9300 .
C33 C32 1.389(2) 2_665
C33 H33 0.9300 .

loop_
_geom_hbond_atom_site_label_D
_geom_hbond_atom_site_label_H
_geom_hbond_atom_site_label_A
_geom_hbond_distance_DH
_geom_hbond_distance_HA
_geom_hbond_distance_DA
_geom_hbond_angle_DHA
C2 H2 Cl1 0.93 2.80 3.445(3) 127.0
C6 H6 O1 0.93 2.40 3.001(3) 122.4
C24 H24 O2 0.93 2.47 2.882(2) 106.7

loop_
_geom_torsion_atom_site_label_1
_geom_torsion_atom_site_label_2
_geom_torsion_atom_site_label_3
_geom_torsion_atom_site_label_4
_geom_torsion
_geom_torsion_site_symmetry_4
O2 P1 O1 Sn1 81.0(2) .
C19 P1 O1 Sn1 -36.6(2) .
C25 P1 O1 Sn1 -159.6(2) .
O1 P1 O2 C31 43.65(16) .
C19 P1 O2 C31 169.52(14) .
C25 P1 O2 C31 -76.35(15) .
C6 C1 C2 C3 -0.6(3) .
Sn1 C1 C2 C3 -179.63(18) .
C1 C2 C3 C4 1.4(4) .
C2 C3 C4 C5 -1.1(4) .
C3 C4 C5 C6 0.0(5) .
C2 C1 C6 C5 -0.4(4) .
Sn1 C1 C6 C5 178.5(2) .
C4 C5 C6 C1 0.7(4) .
O1 P1 C19 C24 118.99(18) .
O2 P1 C19 C24 -4.46(18) .
C25 P1 C19 C24 -117.95(18) .
O1 P1 C19 C20 -64.2(2) .
O2 P1 C19 C20 172.38(17) .
C25 P1 C19 C20 58.89(19) .
C24 C19 C20 C21 -0.5(4) .
P1 C19 C20 C21 -177.4(2) .
C19 C20 C21 C22 0.7(4) .
C20 C21 C22 C23 -0.6(4) .
C21 C22 C23 C24 0.3(4) .
C20 C19 C24 C23 0.1(3) .
P1 C19 C24 C23 176.91(19) .
C22 C23 C24 C19 -0.1(4) .
O1 P1 C25 C26 10.0(2) .
O2 P1 C25 C26 132.64(19) .
C19 P1 C25 C26 -117.67(19) .
O1 P1 C25 C30 -169.86(15) .
O2 P1 C25 C30 -47.22(17) .
C19 P1 C25 C30 62.46(17) .
C30 C25 C26 C27 0.3(4) .
P1 C25 C26 C27 -179.6(2) .
C25 C26 C27 C28 0.6(5) .
C26 C27 C28 C29 -0.8(5) .
C27 C28 C29 C30 0.0(5) .
C26 C25 C30 C29 -1.1(3) .
P1 C25 C30 C29 178.81(18) .
C28 C29 C30 C25 0.9(4) .
P1 O2 C31 C32 -106.49(17) .
P1 O2 C31 C33 75.8(2) .
C33 C31 C32 C33 -0.5(3) 2_665
O2 C31 C32 C33 -178.13(17) 2_665
C32 C31 C33 C32 0.5(3) 2_665
O2 C31 C33 C32 178.06(17) 2_665
